data_7025168
loop_
_publ_author_name
'Sachse, Anna'
'Demeshko, Serhiy'
'Dechert, Sebastian'
'Daebel, Venita'
'Lange, Adam'
'Meyer, Franc'

_publ_section_title
;
 Highly preorganized pyrazolate-bridged palladium(II) and nickel(II)
 complexes in bimetallic norbornene polymerization.
;
_journal_issue 16
_journal_name_full 'Dalton transactions (Cambridge, England : 2003)'
_journal_page_first 3903
_journal_page_last 3914
_journal_paper_doi 10.1039/b925535d
_journal_volume 39
_journal_year 2010
_chemical_formula_moiety 'C64 H86 N8 Ni'
_chemical_formula_sum 'C64 H86 N8 Ni'
_chemical_formula_weight 1026.12
_chemical_name_systematic
;
?
;
_space_group_IT_number 2
_symmetry_cell_setting triclinic
_symmetry_space_group_name_Hall '-P 1'
_symmetry_space_group_name_H-M 'P -1'
_atom_sites_solution_hydrogens geom
_atom_sites_solution_primary direct
_atom_sites_solution_secondary difmap
_audit_creation_method SHELXL-97
_cell_angle_alpha 73.936(11)
_cell_angle_beta 89.425(11)
_cell_angle_gamma 86.727(11)
_cell_formula_units_Z 1
_cell_length_a 8.8126(13)
_cell_length_b 11.8060(16)
_cell_length_c 14.793(2)
_cell_measurement_reflns_used 13134
_cell_measurement_temperature 133(2)
_cell_measurement_theta_max 27.12
_cell_measurement_theta_min 1.96
_cell_volume 1476.6(4)
_computing_cell_refinement 'X-AREA (Stoe & Cie, 2002)'
_computing_data_collection 'X-AREA (Stoe & Cie, 2002)'
_computing_data_reduction 'X-AREA (Stoe & Cie, 2002)'
_computing_molecular_graphics 'DIAMOND (Brandenburg, 2001)'
_computing_publication_material 'SHELXL-97 (Sheldrick, 1997)'
_computing_structure_refinement 'SHELXL-97 (Sheldrick, 1997)'
_computing_structure_solution 'SHELXS-97 (Sheldrick, 1990)'
_diffrn_ambient_temperature 133(2)
_diffrn_measured_fraction_theta_full 0.993
_diffrn_measured_fraction_theta_max 0.975
_diffrn_measurement_device_type 'Stoe IPDS II'
_diffrn_measurement_method \w
_diffrn_radiation_monochromator graphite
_diffrn_radiation_source 'fine-focus sealed tube'
_diffrn_radiation_type MoK\a
_diffrn_radiation_wavelength 0.71073
_diffrn_reflns_av_R_equivalents 0.0694
_diffrn_reflns_av_sigmaI/netI 0.1080
_diffrn_reflns_limit_h_max 11
_diffrn_reflns_limit_h_min -9
_diffrn_reflns_limit_k_max 15
_diffrn_reflns_limit_k_min -15
_diffrn_reflns_limit_l_max 18
_diffrn_reflns_limit_l_min -18
_diffrn_reflns_number 13134
_diffrn_reflns_theta_full 26.00
_diffrn_reflns_theta_max 27.12
_diffrn_reflns_theta_min 1.96
_exptl_absorpt_coefficient_mu 0.374
_exptl_absorpt_correction_T_max 0.9397
_exptl_absorpt_correction_T_min 0.7824
_exptl_absorpt_correction_type numerical
_exptl_absorpt_process_details 'X-RED (Stoe & Cie, 2007)'
_exptl_crystal_colour red
_exptl_crystal_density_diffrn 1.154
_exptl_crystal_density_method 'not measured'
_exptl_crystal_description needle
_exptl_crystal_F_000 554
_exptl_crystal_size_max 0.50
_exptl_crystal_size_mid 0.15
_exptl_crystal_size_min 0.09
_refine_diff_density_max 0.351
_refine_diff_density_min -0.634
_refine_diff_density_rms 0.062
_refine_ls_extinction_method none
_refine_ls_goodness_of_fit_ref 1.000
_refine_ls_hydrogen_treatment constr
_refine_ls_matrix_type full
_refine_ls_number_parameters 327
_refine_ls_number_reflns 6369
_refine_ls_number_restraints 14
_refine_ls_restrained_S_all 1.002
_refine_ls_R_factor_all 0.1181
_refine_ls_R_factor_gt 0.0645
_refine_ls_shift/su_max 0.000
_refine_ls_shift/su_mean 0.000
_refine_ls_structure_factor_coef Fsqd
_refine_ls_weighting_details 'calc w=1/[\s^2^(Fo^2^)+(0.0598P)^2^+0.0000P] where P=(Fo^2^+2Fc^2^)/3'
_refine_ls_weighting_scheme calc
_refine_ls_wR_factor_gt 0.1206
_refine_ls_wR_factor_ref 0.1415
_reflns_number_gt 4061
_reflns_number_total 6369
_reflns_threshold_expression >2sigma(I)
_cod_data_source_file b925535d.txt
_cod_data_source_block 7-as58
_cod_database_code 7025168

loop_
_symmetry_equiv_pos_as_xyz
'x, y, z'
'-x, -y, -z'

loop_
_atom_site_label
_atom_site_type_symbol
_atom_site_fract_x
_atom_site_fract_y
_atom_site_fract_z
_atom_site_U_iso_or_equiv
_atom_site_adp_type
_atom_site_occupancy
_atom_site_symmetry_multiplicity
_atom_site_calc_flag
_atom_site_refinement_flags
_atom_site_disorder_assembly
_atom_site_disorder_group
Ni1 Ni 1.0000 0.5000 1.0000 0.02364(17) Uani 1 2 d S . .
N1 N 0.8793(3) 0.5276(2) 0.89046(17) 0.0296(6) Uani 1 1 d . . .
N2 N 0.7891(3) 0.6174(2) 0.84016(17) 0.0316(6) Uani 1 1 d . . .
N3 N 0.6225(3) 0.6461(2) 0.61365(17) 0.0336(6) Uani 1 1 d . . .
N4 N 1.0474(3) 0.3486(2) 0.97336(16) 0.0279(6) Uani 1 1 d . . .
C1 C 0.8069(4) 0.4736(3) 0.7630(2) 0.0305(7) Uani 1 1 d . . .
C2 C 0.8915(4) 0.4389(3) 0.8466(2) 0.0289(7) Uani 1 1 d . . .
C3 C 0.7438(4) 0.5862(3) 0.76207(19) 0.0288(7) Uani 1 1 d . . .
C4 C 0.7895(5) 0.4077(3) 0.6905(2) 0.0485(10) Uani 1 1 d . . .
H4A H 0.7240 0.4538 0.6407 0.073 Uiso 1 1 calc R . .
H4B H 0.7459 0.3336 0.7191 0.073 Uiso 1 1 calc R . .
H4C H 0.8873 0.3937 0.6652 0.073 Uiso 1 1 calc R . .
C5 C 0.9819(4) 0.3377(3) 0.8971(2) 0.0316(7) Uani 1 1 d . . .
C6 C 0.9938(5) 0.2277(3) 0.8651(3) 0.0486(10) Uani 1 1 d . . .
H6A H 1.0591 0.1692 0.9073 0.073 Uiso 1 1 calc R . .
H6B H 1.0353 0.2453 0.8028 0.073 Uiso 1 1 calc R . .
H6C H 0.8947 0.1981 0.8647 0.073 Uiso 1 1 calc R . .
C7 C 1.1377(4) 0.2467(2) 1.0285(2) 0.0299(7) Uani 1 1 d . A .
C8 C 1.0672(4) 0.1650(3) 1.1021(2) 0.0382(8) Uani 1 1 d . . .
C9 C 1.1532(5) 0.0633(3) 1.1494(3) 0.0495(10) Uani 1 1 d . . .
H9 H 1.1097 0.0082 1.1988 0.059 Uiso 1 1 calc R . .
C10 C 1.2991(5) 0.0428(3) 1.1249(3) 0.0533(11) Uani 1 1 d . . .
H10 H 1.3534 -0.0264 1.1566 0.064 Uiso 1 1 calc R . .
C11 C 1.3667(5) 0.1244(3) 1.0531(3) 0.0540(10) Uani 1 1 d . A .
H11 H 1.4669 0.1097 1.0374 0.065 Uiso 1 1 calc R . .
C12 C 1.2880(5) 0.2288(3) 1.0035(3) 0.0449(9) Uani 1 1 d D . .
C13 C 0.9055(5) 0.1853(3) 1.1313(3) 0.0593(11) Uani 1 1 d . . .
H13 H 0.8655 0.2614 1.0907 0.071 Uiso 1 1 calc R . .
C14 C 0.9005(8) 0.1926(7) 1.2323(5) 0.115(3) Uani 1 1 d . . .
H14A H 0.7971 0.2058 1.2496 0.172 Uiso 1 1 calc R . .
H14B H 0.9589 0.2566 1.2378 0.172 Uiso 1 1 calc R . .
H14C H 0.9425 0.1199 1.2733 0.172 Uiso 1 1 calc R . .
C15 C 0.8026(6) 0.0908(6) 1.1204(4) 0.0879(16) Uani 1 1 d . . .
H15A H 0.7012 0.1082 1.1389 0.132 Uiso 1 1 calc R . .
H15B H 0.8397 0.0152 1.1594 0.132 Uiso 1 1 calc R . .
H15C H 0.8019 0.0892 1.0559 0.132 Uiso 1 1 calc R . .
C16A C 1.3541(10) 0.3099(6) 0.9137(6) 0.050(2) Uiso 0.534(13) 1 d PD A 1
H16A H 1.2682 0.3507 0.8741 0.060 Uiso 0.534(13) 1 calc PR A 1
C17A C 1.4346(17) 0.4015(11) 0.9456(9) 0.102(4) Uiso 0.534(13) 1 d PD A 1
H17A H 1.3657 0.4385 0.9809 0.153 Uiso 0.534(13) 1 calc PR A 1
H17B H 1.4694 0.4600 0.8917 0.153 Uiso 0.534(13) 1 calc PR A 1
H17C H 1.5200 0.3643 0.9846 0.153 Uiso 0.534(13) 1 calc PR A 1
C18A C 1.4534(12) 0.2501(9) 0.8550(6) 0.068(3) Uiso 0.534(13) 1 d PD A 1
H18A H 1.4868 0.3082 0.8004 0.102 Uiso 0.534(13) 1 calc PR A 1
H18B H 1.3965 0.1937 0.8358 0.102 Uiso 0.534(13) 1 calc PR A 1
H18C H 1.5401 0.2105 0.8914 0.102 Uiso 0.534(13) 1 calc PR A 1
C16B C 1.3785(11) 0.3286(9) 0.9419(7) 0.053(3) Uiso 0.466(13) 1 d PD A 2
H16B H 1.3135 0.4012 0.9319 0.064 Uiso 0.466(13) 1 calc PR A 2
C17B C 1.5256(12) 0.3524(10) 0.9796(7) 0.066(3) Uiso 0.466(13) 1 d PD A 2
H17D H 1.5712 0.4157 0.9343 0.099 Uiso 0.466(13) 1 calc PR A 2
H17E H 1.5924 0.2827 0.9920 0.099 Uiso 0.466(13) 1 calc PR A 2
H17F H 1.5080 0.3742 1.0369 0.099 Uiso 0.466(13) 1 calc PR A 2
C18B C 1.408(3) 0.311(2) 0.8469(11) 0.137(7) Uiso 0.466(13) 1 d PD A 2
H18D H 1.3146 0.2943 0.8212 0.205 Uiso 0.466(13) 1 calc PR A 2
H18E H 1.4805 0.2452 0.8526 0.205 Uiso 0.466(13) 1 calc PR A 2
H18F H 1.4472 0.3806 0.8060 0.205 Uiso 0.466(13) 1 calc PR A 2
C19 C 0.6438(4) 0.6687(3) 0.6922(2) 0.0326(7) Uani 1 1 d . . .
C20 C 0.5731(6) 0.7744(4) 0.7185(3) 0.0605(13) Uani 1 1 d . . .
H20A H 0.5112 0.8216 0.6673 0.091 Uiso 1 1 calc R . .
H20B H 0.6519 0.8207 0.7316 0.091 Uiso 1 1 calc R . .
H20C H 0.5113 0.7484 0.7733 0.091 Uiso 1 1 calc R . .
C21 C 0.5268(4) 0.7191(3) 0.5412(2) 0.0340(8) Uani 1 1 d . B .
C22 C 0.5941(5) 0.8027(3) 0.4675(2) 0.0431(9) Uani 1 1 d D . .
C23 C 0.5002(6) 0.8674(3) 0.3926(3) 0.0601(12) Uani 1 1 d . B .
H23 H 0.5419 0.9239 0.3434 0.072 Uiso 1 1 calc R . .
C24 C 0.3491(6) 0.8488(4) 0.3907(3) 0.0667(13) Uani 1 1 d . . .
H24 H 0.2890 0.8929 0.3406 0.080 Uiso 1 1 calc R B .
C25 C 0.2846(5) 0.7648(4) 0.4629(3) 0.0587(12) Uani 1 1 d . B .
H25 H 0.1814 0.7533 0.4606 0.070 Uiso 1 1 calc R . .
C26 C 0.3717(4) 0.6969(3) 0.5392(2) 0.0409(8) Uani 1 1 d . . .
C27A C 0.7698(8) 0.8107(8) 0.4648(5) 0.045(2) Uiso 0.609(19) 1 d PD B 3
H27A H 0.8098 0.7367 0.5083 0.054 Uiso 0.609(19) 1 calc PR B 3
C28A C 0.8123(13) 0.9078(11) 0.5090(8) 0.086(4) Uiso 0.609(19) 1 d PD B 3
H28A H 0.7578 0.8998 0.5668 0.129 Uiso 0.609(19) 1 calc PR B 3
H28B H 0.7862 0.9838 0.4664 0.129 Uiso 0.609(19) 1 calc PR B 3
H28C H 0.9196 0.9007 0.5216 0.129 Uiso 0.609(19) 1 calc PR B 3
C29A C 0.8420(15) 0.8139(12) 0.3726(7) 0.072(3) Uiso 0.609(19) 1 d PD B 3
H29A H 0.9498 0.8192 0.3775 0.108 Uiso 0.609(19) 1 calc PR B 3
H29B H 0.8008 0.8814 0.3252 0.108 Uiso 0.609(19) 1 calc PR B 3
H29C H 0.8219 0.7433 0.3558 0.108 Uiso 0.609(19) 1 calc PR B 3
C27B C 0.7503(13) 0.8383(11) 0.4705(8) 0.044(3) Uiso 0.391(19) 1 d PD B 4
H27B H 0.8053 0.7868 0.5252 0.053 Uiso 0.391(19) 1 calc PR B 4
C28B C 0.766(2) 0.9657(13) 0.4653(12) 0.080(5) Uiso 0.391(19) 1 d PD B 4
H28D H 0.8720 0.9804 0.4673 0.121 Uiso 0.391(19) 1 calc PR B 4
H28E H 0.7151 0.9837 0.5177 0.121 Uiso 0.391(19) 1 calc PR B 4
H28F H 0.7219 1.0145 0.4076 0.121 Uiso 0.391(19) 1 calc PR B 4
C29B C 0.837(3) 0.842(2) 0.3794(13) 0.101(8) Uiso 0.391(19) 1 d PD B 4
H29D H 0.9389 0.8651 0.3849 0.152 Uiso 0.391(19) 1 calc PR B 4
H29E H 0.7865 0.8984 0.3275 0.152 Uiso 0.391(19) 1 calc PR B 4
H29F H 0.8413 0.7655 0.3687 0.152 Uiso 0.391(19) 1 calc PR B 4
C30 C 0.3041(5) 0.5988(4) 0.6143(3) 0.0549(11) Uani 1 1 d . B .
H30 H 0.3450 0.6002 0.6753 0.066 Uiso 1 1 calc R . .
C31 C 0.1293(6) 0.6128(6) 0.6185(4) 0.101(2) Uani 1 1 d . . .
H31A H 0.0923 0.5488 0.6675 0.151 Uiso 1 1 calc R B .
H31B H 0.0866 0.6120 0.5593 0.151 Uiso 1 1 calc R . .
H31C H 0.1001 0.6863 0.6314 0.151 Uiso 1 1 calc R . .
C32 C 0.3507(7) 0.4798(4) 0.5989(3) 0.0779(15) Uani 1 1 d . . .
H32A H 0.3074 0.4183 0.6471 0.117 Uiso 1 1 calc R B .
H32B H 0.4595 0.4685 0.6013 0.117 Uiso 1 1 calc R . .
H32C H 0.3147 0.4773 0.5384 0.117 Uiso 1 1 calc R . .

loop_
_atom_site_aniso_label
_atom_site_aniso_U_11
_atom_site_aniso_U_22
_atom_site_aniso_U_33
_atom_site_aniso_U_23
_atom_site_aniso_U_13
_atom_site_aniso_U_12
Ni1 0.0294(4) 0.0205(3) 0.0219(3) -0.0084(2) -0.0070(2) 0.0047(3)
N1 0.0371(17) 0.0254(13) 0.0267(12) -0.0089(10) -0.0082(11) 0.0051(12)
N2 0.0398(18) 0.0254(13) 0.0293(13) -0.0083(11) -0.0121(12) 0.0061(12)
N3 0.0389(18) 0.0321(14) 0.0278(13) -0.0050(11) -0.0069(12) -0.0013(12)
N4 0.0322(16) 0.0238(12) 0.0268(12) -0.0071(10) -0.0046(11) 0.0076(11)
C1 0.034(2) 0.0336(16) 0.0263(15) -0.0129(13) -0.0050(13) 0.0027(14)
C2 0.0345(19) 0.0270(15) 0.0265(14) -0.0102(12) -0.0055(13) 0.0040(14)
C3 0.0329(19) 0.0322(16) 0.0213(14) -0.0078(12) -0.0061(13) 0.0003(14)
C4 0.063(3) 0.050(2) 0.0390(18) -0.0257(17) -0.0164(18) 0.0136(19)
C5 0.039(2) 0.0287(15) 0.0282(15) -0.0111(13) -0.0042(14) 0.0041(14)
C6 0.069(3) 0.0332(18) 0.048(2) -0.0216(16) -0.0186(19) 0.0131(18)
C7 0.038(2) 0.0224(14) 0.0303(15) -0.0103(12) -0.0072(14) 0.0066(14)
C8 0.050(2) 0.0273(15) 0.0353(17) -0.0054(13) -0.0063(16) 0.0014(15)
C9 0.069(3) 0.0277(17) 0.046(2) -0.0016(15) -0.010(2) 0.0015(18)
C10 0.069(3) 0.0324(18) 0.055(2) -0.0088(17) -0.020(2) 0.015(2)
C11 0.042(2) 0.050(2) 0.070(3) -0.021(2) -0.012(2) 0.0178(19)
C12 0.040(2) 0.0429(19) 0.047(2) -0.0078(16) -0.0002(17) 0.0113(17)
C13 0.053(3) 0.040(2) 0.073(3) 0.0028(19) 0.019(2) 0.0008(19)
C14 0.098(5) 0.159(6) 0.126(5) -0.096(5) 0.061(4) -0.058(4)
C15 0.056(3) 0.119(5) 0.094(4) -0.035(3) -0.004(3) -0.018(3)
C19 0.034(2) 0.0339(16) 0.0293(15) -0.0087(13) -0.0087(14) 0.0013(15)
C20 0.079(3) 0.057(2) 0.050(2) -0.0289(19) -0.028(2) 0.033(2)
C21 0.043(2) 0.0323(16) 0.0265(15) -0.0098(13) -0.0118(14) 0.0067(15)
C22 0.059(3) 0.0351(17) 0.0326(17) -0.0046(14) -0.0113(17) -0.0001(17)
C23 0.086(4) 0.043(2) 0.043(2) 0.0003(17) -0.020(2) -0.001(2)
C24 0.078(4) 0.062(3) 0.055(3) -0.012(2) -0.035(3) 0.019(3)
C25 0.051(3) 0.073(3) 0.058(2) -0.031(2) -0.025(2) 0.013(2)
C26 0.041(2) 0.050(2) 0.0363(17) -0.0205(16) -0.0096(16) 0.0041(17)
C30 0.049(3) 0.079(3) 0.0399(19) -0.020(2) 0.0013(18) -0.020(2)
C31 0.057(4) 0.155(6) 0.100(4) -0.047(4) 0.014(3) -0.030(4)
C32 0.102(5) 0.060(3) 0.067(3) -0.006(2) -0.007(3) -0.019(3)

loop_
_atom_type_symbol
_atom_type_description
_atom_type_scat_dispersion_real
_atom_type_scat_dispersion_imag
_atom_type_scat_source
C C 0.0033 0.0016 'International Tables Vol C Tables 4.2.6.8 and 6.1.1.4'
H H 0.0000 0.0000 'International Tables Vol C Tables 4.2.6.8 and 6.1.1.4'
N N 0.0061 0.0033 'International Tables Vol C Tables 4.2.6.8 and 6.1.1.4'
Ni Ni 0.3393 1.1124 'International Tables Vol C Tables 4.2.6.8 and 6.1.1.4'

loop_
_geom_angle_atom_site_label_1
_geom_angle_atom_site_label_2
_geom_angle_atom_site_label_3
_geom_angle
_geom_angle_site_symmetry_1
_geom_angle_site_symmetry_3
N1 Ni1 N1 180.000(1) 2_767 .
N1 Ni1 N4 82.36(10) 2_767 2_767
N1 Ni1 N4 97.64(10) . 2_767
N1 Ni1 N4 97.64(10) 2_767 .
N1 Ni1 N4 82.36(10) . .
N4 Ni1 N4 180.000(1) 2_767 .
N2 N1 C2 110.0(2) . .
N2 N1 Ni1 135.34(19) . .
C2 N1 Ni1 114.5(2) . .
N1 N2 C3 106.7(2) . .
C19 N3 C21 122.9(3) . .
C5 N4 C7 116.8(2) . .
C5 N4 Ni1 114.3(2) . .
C7 N4 Ni1 128.81(18) . .
C2 C1 C3 103.4(2) . .
C2 C1 C4 128.5(3) . .
C3 C1 C4 128.1(3) . .
N1 C2 C1 109.1(3) . .
N1 C2 C5 113.8(2) . .
C1 C2 C5 137.1(3) . .
N2 C3 C1 110.8(3) . .
N2 C3 C19 119.4(3) . .
C1 C3 C19 129.8(3) . .
N4 C5 C2 114.7(3) . .
N4 C5 C6 124.2(3) . .
C2 C5 C6 121.0(3) . .
C12 C7 C8 122.0(3) . .
C12 C7 N4 119.3(3) . .
C8 C7 N4 118.6(3) . .
C9 C8 C7 117.5(4) . .
C9 C8 C13 120.3(3) . .
C7 C8 C13 122.3(3) . .
C10 C9 C8 121.6(4) . .
C9 C10 C11 120.1(3) . .
C10 C11 C12 121.4(4) . .
C7 C12 C11 117.5(4) . .
C7 C12 C16B 122.3(5) . .
C11 C12 C16B 118.6(5) . .
C7 C12 C16A 120.5(4) . .
C11 C12 C16A 121.2(4) . .
C8 C13 C14 110.6(4) . .
C8 C13 C15 112.7(4) . .
C14 C13 C15 109.7(4) . .
C18A C16A C17A 112.8(8) . .
C18A C16A C12 116.2(6) . .
C17A C16A C12 105.4(7) . .
C17B C16B C18B 107.8(11) . .
C17B C16B C12 117.7(7) . .
C18B C16B C12 111.0(10) . .
N3 C19 C3 118.1(3) . .
N3 C19 C20 124.6(3) . .
C3 C19 C20 117.3(3) . .
C22 C21 C26 121.6(3) . .
C22 C21 N3 118.4(3) . .
C26 C21 N3 119.6(3) . .
C23 C22 C21 117.8(4) . .
C23 C22 C27B 117.8(6) . .
C21 C22 C27B 123.7(5) . .
C23 C22 C27A 121.9(4) . .
C21 C22 C27A 119.9(4) . .
C24 C23 C22 121.2(4) . .
C23 C24 C25 120.4(4) . .
C24 C25 C26 121.2(4) . .
C25 C26 C21 117.6(4) . .
C25 C26 C30 121.2(4) . .
C21 C26 C30 121.0(3) . .
C29A C27A C28A 115.7(8) . .
C29A C27A C22 115.3(7) . .
C28A C27A C22 109.1(6) . .
C22 C27B C28B 115.7(10) . .
C22 C27B C29B 112.5(13) . .
C28B C27B C29B 95.4(13) . .
C26 C30 C32 110.3(3) . .
C26 C30 C31 112.8(4) . .
C32 C30 C31 109.5(4) . .

loop_
_geom_bond_atom_site_label_1
_geom_bond_atom_site_label_2
_geom_bond_distance
_geom_bond_site_symmetry_2
Ni1 N1 1.889(2) 2_767
Ni1 N1 1.889(2) .
Ni1 N4 1.956(2) 2_767
Ni1 N4 1.956(2) .
N1 N2 1.337(3) .
N1 C2 1.375(4) .
N2 C3 1.376(3) .
N3 C19 1.280(4) .
N3 C21 1.424(4) .
N4 C5 1.313(4) .
N4 C7 1.452(4) .
C1 C2 1.400(4) .
C1 C3 1.408(4) .
C1 C4 1.502(4) .
C2 C5 1.424(4) .
C3 C19 1.468(4) .
C5 C6 1.499(4) .
C7 C12 1.392(5) .
C7 C8 1.404(5) .
C8 C9 1.396(5) .
C8 C13 1.510(6) .
C9 C10 1.359(6) .
C10 C11 1.377(6) .
C11 C12 1.397(5) .
C12 C16B 1.534(9) .
C12 C16A 1.538(8) .
C13 C14 1.520(7) .
C13 C15 1.521(7) .
C16A C18A 1.507(10) .
C16A C17A 1.507(11) .
C16B C17B 1.487(11) .
C16B C18B 1.497(13) .
C19 C20 1.508(5) .
C21 C22 1.404(5) .
C21 C26 1.408(5) .
C22 C23 1.404(5) .
C22 C27B 1.467(11) .
C22 C27A 1.556(8) .
C23 C24 1.364(7) .
C24 C25 1.382(7) .
C25 C26 1.397(5) .
C26 C30 1.512(6) .
C27A C29A 1.492(9) .
C27A C28A 1.534(10) .
C27B C28B 1.499(12) .
C27B C29B 1.536(13) .
C30 C32 1.518(6) .
C30 C31 1.542(7) .
